data_7061553
loop_
_publ_author_name
'Bashirov, Denis A.'
'Kolybalov, Dmitry S.'
'Mironova, Olga A.'
'Sukhikh, Taisiya S.'
'Konchenko, Sergey N.'

_publ_section_title
;
 On the usability of salt metathesis reactions for the synthesis of
 sterically crowded tris-formamidinate Ln(iii) complexes: success and
 limits. Spontaneous reduction of Eu(iii) to Eu(ii)
;
_journal_issue 25
_journal_name_full 'New Journal of Chemistry'
_journal_page_first 11994
_journal_page_last 12001
_journal_paper_doi 10.1039/D2NJ01589G
_journal_volume 46
_journal_year 2022
_chemical_formula_moiety 'C58 H86 Cl N4 Nd O2, 2(C4 H8 O)'
_chemical_formula_sum 'C66 H102 Cl N4 Nd O4'
_chemical_formula_weight 1195.20
_chemical_name_systematic
'bis(N,N'-bis(2,6-diisopropylphenyl)formamidinato-chloro-bis(tetrahydrofuran)-neodimium(iii) di-tetrahydrofuran solvate'
_chemical_properties_physical Air-sensitive,Moisture-sensitive
_space_group_crystal_system monoclinic
_space_group_IT_number 14
_space_group_name_Hall '-P 2yn'
_space_group_name_H-M_alt 'P 1 21/n 1'
_atom_sites_solution_hydrogens geom
_atom_sites_solution_primary dual
_audit_creation_date 2021-02-04
_audit_creation_method
;
Olex2 1.3
(compiled 2020.07.31 svn.rc2a77460 for OlexSys, GUI svn.r6145)
;
_audit_update_record
;
2022-01-11 deposited with the CCDC.	2022-05-24 downloaded from the CCDC.
;
_cell_angle_alpha 90
_cell_angle_beta 94.8470(10)
_cell_angle_gamma 90
_cell_formula_units_Z 4
_cell_length_a 10.7849(5)
_cell_length_b 27.0152(13)
_cell_length_c 21.9212(10)
_cell_measurement_reflns_used 9996
_cell_measurement_temperature 150(4)
_cell_measurement_theta_max 25.05
_cell_measurement_theta_min 2.17
_cell_volume 6364.0(5)
_computing_cell_refinement 'Bruker SAINT'
_computing_data_collection 'Bruker APEX3'
_computing_data_reduction 'Bruker SAINT'
_computing_molecular_graphics 'Olex2 1.3 (Dolomanov et al., 2009)'
_computing_publication_material 'Olex2 1.3 (Dolomanov et al., 2009)'
_computing_structure_refinement 'SHELXL 2014/7 (Sheldrick, 2015)'
_computing_structure_solution 'SHELXT 2014/5 (Sheldrick, 2014)'
_diffrn_ambient_temperature 150(4)
_diffrn_detector PIXEL
_diffrn_detector_area_resol_mean 7.41
_diffrn_detector_type 'Bruker PHOTON III area detector'
_diffrn_measured_fraction_theta_full 0.999
_diffrn_measured_fraction_theta_max 0.997
_diffrn_measurement_device 'three-circle diffractometer'
_diffrn_measurement_device_type 'Bruker D8 Venture diffractometer'
_diffrn_measurement_method '\w and \f scans'
_diffrn_radiation_monochromator 'Incoatec HELIOS multilayer mirrors'
_diffrn_radiation_type MoK\a
_diffrn_radiation_wavelength 0.71073
_diffrn_reflns_av_R_equivalents 0.0700
_diffrn_reflns_av_unetI/netI 0.0515
_diffrn_reflns_Laue_measured_fraction_full 0.999
_diffrn_reflns_Laue_measured_fraction_max 0.997
_diffrn_reflns_limit_h_max 13
_diffrn_reflns_limit_h_min -13
_diffrn_reflns_limit_k_max 33
_diffrn_reflns_limit_k_min -31
_diffrn_reflns_limit_l_max 27
_diffrn_reflns_limit_l_min -27
_diffrn_reflns_number 70871
_diffrn_reflns_point_group_measured_fraction_full 0.999
_diffrn_reflns_point_group_measured_fraction_max 0.997
_diffrn_reflns_theta_full 25.242
_diffrn_reflns_theta_max 26.419
_diffrn_reflns_theta_min 2.011
_diffrn_source 'Incoatec IuS3.0 microfocus X-ray tube'
_diffrn_source_current 1.4
_diffrn_source_power 0.07
_diffrn_source_voltage 50.0
_exptl_absorpt_coefficient_mu 0.906
_exptl_absorpt_correction_T_max 0.7454
_exptl_absorpt_correction_T_min 0.6571
_exptl_absorpt_correction_type multi-scan
_exptl_absorpt_process_details
;
SADABS-2016/2 (Bruker,2016/2) was used for absorption correction.
wR2(int) was 0.0727 before and 0.0632 after correction.
The Ratio of minimum to maximum transmission is 0.8815.
The \l/2 correction factor is Not present.
;
_exptl_crystal_colour 'clear light blue'
_exptl_crystal_colour_lustre clear
_exptl_crystal_colour_modifier light
_exptl_crystal_colour_primary blue
_exptl_crystal_density_diffrn 1.247
_exptl_crystal_description prism
_exptl_crystal_F_000 2540
_exptl_crystal_preparation 'Schlenk technique'
_exptl_crystal_recrystallization_method 'slow evaporation THF'
_exptl_crystal_size_max 0.15
_exptl_crystal_size_mid 0.1
_exptl_crystal_size_min 0.08
_refine_diff_density_max 0.944
_refine_diff_density_min -2.000
_refine_diff_density_rms 0.100
_refine_ls_extinction_method none
_refine_ls_goodness_of_fit_ref 1.103
_refine_ls_hydrogen_treatment constr
_refine_ls_matrix_type full
_refine_ls_number_parameters 651
_refine_ls_number_reflns 13055
_refine_ls_number_restraints 2
_refine_ls_restrained_S_all 1.107
_refine_ls_R_factor_all 0.0735
_refine_ls_R_factor_gt 0.0590
_refine_ls_shift/su_max 0.001
_refine_ls_shift/su_mean 0.000
_refine_ls_structure_factor_coef Fsqd
_refine_ls_weighting_details 'w=1/[\s^2^(Fo^2^)+(0.0402P)^2^+22.5872P] where P=(Fo^2^+2Fc^2^)/3'
_refine_ls_weighting_scheme calc
_refine_ls_wR_factor_gt 0.1287
_refine_ls_wR_factor_ref 0.1354
_reflns_Friedel_coverage 0.000
_reflns_number_gt 10742
_reflns_number_total 13055
_reflns_threshold_expression 'I > 2\s(I)'
_cod_data_source_file d2nj01589g2.cif
_cod_data_source_block mo_kds450_0m
_cod_depositor_comments 'Adding full bibliography for 7061550--7061554.cif.'
_cod_database_code 7061553
_shelx_shelxl_version_number 2014/7
_shelx_space_group_comment
;
The symmetry employed for this shelxl refinement is uniquely defined
by the following loop, which should always be used as a source of
symmetry information in preference to the above space-group names.
They are only intended as comments.
;
_shelx_estimated_absorpt_t_max 0.931
_shelx_estimated_absorpt_t_min 0.876
_olex2_refinement_description
;
1. Fixed Uiso
 At 1.2 times of:
  All C(H) groups, All C(H,H) groups
 At 1.5 times of:
  All C(H,H,H) groups
2. Restrained distances
 C57-C56
 1.54 with sigma of 0.02
 C61-C60
 1.54 with sigma of 0.02
3.a Ternary CH refined with riding coordinates:
 C29(H29), C20(H20), C10(H10), C45(H45), C23(H23), C28(H28), C48(H48), C2(H2)
3.b Secondary CH2 refined with riding coordinates:
 C51(H51A,H51B), C58(H58A,H58B), C54(H54A,H54B), C52(H52A,H52B), C55(H55A,
 H55B), C53(H53A,H53B), C64(H64A,H64B), C57(H57A,H57B), C56(H56A,H56B),
 C65(H65A,H65B), C66(H66A,H66B), C63(H63A,H63B), C59(H59A,H59B), C62(H62A,H62B),
  C61(H61A,H61B), C60(H60A,H60B)
3.c Aromatic/amide H refined with riding coordinates:
 C13(H13), C43(H43), C38(H38), C42(H42), C41(H41), C33(H33), C18(H18), C7(H7),
 C5(H5), C16(H16), C6(H6), C17(H17), C35(H35), C34(H34)
3.d Idealised Me refined as rotating group:
 C12(H12A,H12B,H12C), C31(H31A,H31B,H31C), C47(H47A,H47B,H47C), C1(H1A,H1B,
 H1C), C50(H50A,H50B,H50C), C11(H11A,H11B,H11C), C22(H22A,H22B,H22C), C3(H3A,
 H3B,H3C), C27(H27A,H27B,H27C), C21(H21A,H21B,H21C), C46(H46A,H46B,H46C),
 C49(H49A,H49B,H49C), C30(H30A,H30B,H30C), C26(H26A,H26B,H26C), C25(H25A,H25B,
 H25C), C24(H24A,H24B,H24C)
;
_olex2_submission_special_instructions 'No special instructions were received'

loop_
_space_group_symop_operation_xyz
'x, y, z'
'-x+1/2, y+1/2, -z+1/2'
'-x, -y, -z'
'x-1/2, -y-1/2, z-1/2'

loop_
_atom_site_label
_atom_site_type_symbol
_atom_site_fract_x
_atom_site_fract_y
_atom_site_fract_z
_atom_site_U_iso_or_equiv
_atom_site_adp_type
_atom_site_occupancy
_atom_site_site_symmetry_order
_atom_site_calc_flag
_atom_site_refinement_flags_posn
_atom_site_refinement_flags_adp
_atom_site_refinement_flags_occupancy
_atom_site_disorder_assembly
_atom_site_disorder_group
Nd1 Nd 0.50738(2) 0.65386(2) 0.69176(2) 0.02396(8) Uani 1 1 d . . . . .
Cl1 Cl 0.74820(11) 0.63910(5) 0.68652(6) 0.0374(3) Uani 1 1 d . . . . .
O2 O 0.2878(3) 0.68624(14) 0.68608(17) 0.0394(8) Uani 1 1 d . . . . .
O1 O 0.5373(4) 0.72547(13) 0.62217(16) 0.0422(9) Uani 1 1 d . . . . .
N4 N 0.5372(3) 0.72196(14) 0.77164(17) 0.0260(8) Uani 1 1 d . . . . .
N3 N 0.5324(3) 0.64183(14) 0.80577(17) 0.0260(8) Uani 1 1 d . . . . .
N2 N 0.4116(3) 0.56909(14) 0.67487(18) 0.0272(8) Uani 1 1 d . . . . .
N1 N 0.4458(3) 0.61391(15) 0.58921(17) 0.0272(8) Uani 1 1 d . . . . .
C37 C 0.5669(5) 0.60756(18) 0.8538(2) 0.0322(11) Uani 1 1 d . . . . .
C40 C 0.4497(4) 0.79694(18) 0.8153(2) 0.0314(10) Uani 1 1 d . . . . .
C39 C 0.5445(4) 0.77331(17) 0.7861(2) 0.0274(10) Uani 1 1 d . . . . .
C13 C 0.4164(4) 0.57196(18) 0.6144(2) 0.0309(11) Uani 1 1 d . . . . .
H13 H 0.3985 0.5436 0.5896 0.037 Uiso 1 1 calc R U . . .
C32 C 0.6915(5) 0.60297(19) 0.8795(2) 0.0338(11) Uani 1 1 d . . . . .
C43 C 0.6516(5) 0.85156(18) 0.7817(2) 0.0360(11) Uani 1 1 d . . . . .
H43 H 0.7198 0.8705 0.7700 0.043 Uiso 1 1 calc R U . . .
C38 C 0.5517(4) 0.68966(17) 0.8168(2) 0.0265(10) Uani 1 1 d . . . . .
H38 H 0.5760 0.7006 0.8573 0.032 Uiso 1 1 calc R U . . .
C15 C 0.3580(5) 0.6338(2) 0.4848(2) 0.0372(12) Uani 1 1 d . . . . .
C42 C 0.5591(5) 0.87464(18) 0.8110(3) 0.0399(13) Uani 1 1 d . . . . .
H42 H 0.5641 0.9091 0.8197 0.048 Uiso 1 1 calc R U . . .
C44 C 0.6470(4) 0.80125(17) 0.7689(2) 0.0281(10) Uani 1 1 d . . . . .
C36 C 0.4739(5) 0.57669(19) 0.8747(2) 0.0368(12) Uani 1 1 d . . . . .
C29 C 0.7979(5) 0.6337(2) 0.8586(2) 0.0355(11) Uani 1 1 d . . . . .
H29 H 0.7638 0.6559 0.8247 0.043 Uiso 1 1 calc R U . . .
C41 C 0.4604(5) 0.84762(19) 0.8275(3) 0.0391(12) Uani 1 1 d . . . . .
H41 H 0.3972 0.8637 0.8478 0.047 Uiso 1 1 calc R U . . .
C4 C 0.4722(5) 0.49342(19) 0.7319(3) 0.0396(12) Uani 1 1 d . . . . .
C20 C 0.6736(5) 0.5752(2) 0.5395(3) 0.0432(14) Uani 1 1 d . . . . .
H20 H 0.6576 0.5807 0.5833 0.052 Uiso 1 1 calc R U . . .
C14 C 0.4558(4) 0.61423(19) 0.5241(2) 0.0330(11) Uani 1 1 d . . . . .
C8 C 0.2558(5) 0.50384(19) 0.6901(2) 0.0377(12) Uani 1 1 d . . . . .
C10 C 0.1485(5) 0.5321(2) 0.6571(3) 0.0399(12) Uani 1 1 d . . . . .
H10 H 0.1811 0.5641 0.6422 0.048 Uiso 1 1 calc R U . . .
C9 C 0.3794(5) 0.52217(18) 0.6987(2) 0.0347(11) Uani 1 1 d . . . . .
C12 C 0.0470(5) 0.5435(2) 0.6999(3) 0.0513(15) Uani 1 1 d . . . . .
H12A H -0.0200 0.5624 0.6776 0.077 Uiso 1 1 calc R U . . .
H12B H 0.0825 0.5631 0.7348 0.077 Uiso 1 1 calc R U . . .
H12C H 0.0134 0.5125 0.7148 0.077 Uiso 1 1 calc R U . . .
C31 C 0.8987(5) 0.6013(2) 0.8342(3) 0.0464(14) Uani 1 1 d . . . . .
H31A H 0.9391 0.5815 0.8677 0.070 Uiso 1 1 calc R U . . .
H31B H 0.9607 0.6223 0.8167 0.070 Uiso 1 1 calc R U . . .
H31C H 0.8608 0.5791 0.8024 0.070 Uiso 1 1 calc R U . . .
C45 C 0.7549(5) 0.77596(19) 0.7419(3) 0.0369(12) Uani 1 1 d . . . . .
H45 H 0.7215 0.7468 0.7177 0.044 Uiso 1 1 calc R U . . .
C23 C 0.2369(5) 0.6505(2) 0.5088(3) 0.0440(13) Uani 1 1 d . . . . .
H23 H 0.2531 0.6558 0.5539 0.053 Uiso 1 1 calc R U . . .
C19 C 0.5646(5) 0.5969(2) 0.4996(2) 0.0408(13) Uani 1 1 d . . . . .
C28 C 0.3391(5) 0.5829(2) 0.8500(3) 0.0418(13) Uani 1 1 d . . . . .
H28 H 0.3381 0.5910 0.8054 0.050 Uiso 1 1 calc R U . . .
C33 C 0.7180(6) 0.5685(2) 0.9258(3) 0.0468(14) Uani 1 1 d . . . . .
H33 H 0.8009 0.5657 0.9438 0.056 Uiso 1 1 calc R U . . .
C48 C 0.3368(5) 0.7694(2) 0.8346(3) 0.0390(12) Uani 1 1 d . . . . .
H48 H 0.3384 0.7353 0.8169 0.047 Uiso 1 1 calc R U . . .
C51 C 0.5030(7) 0.7772(2) 0.6228(3) 0.0539(16) Uani 1 1 d . . . . .
H51A H 0.5729 0.7976 0.6410 0.065 Uiso 1 1 calc R U . . .
H51B H 0.4300 0.7823 0.6466 0.065 Uiso 1 1 calc R U . . .
C18 C 0.5718(5) 0.5989(3) 0.4364(3) 0.0528(16) Uani 1 1 d . . . . .
H18 H 0.6443 0.5869 0.4195 0.063 Uiso 1 1 calc R U . . .
C2 C 0.6063(5) 0.5108(2) 0.7393(3) 0.0455(14) Uani 1 1 d . . . . .
H2 H 0.6060 0.5475 0.7449 0.055 Uiso 1 1 calc R U . . .
C7 C 0.2299(6) 0.4576(2) 0.7142(3) 0.0500(15) Uani 1 1 d . . . . .
H7 H 0.1471 0.4454 0.7090 0.060 Uiso 1 1 calc R U . . .
C47 C 0.8451(5) 0.7570(2) 0.7937(3) 0.0544(17) Uani 1 1 d . . . . .
H47A H 0.9055 0.7347 0.7772 0.082 Uiso 1 1 calc R U . . .
H47B H 0.7989 0.7391 0.8234 0.082 Uiso 1 1 calc R U . . .
H47C H 0.8890 0.7850 0.8141 0.082 Uiso 1 1 calc R U . . .
C58 C 0.1971(5) 0.6610(2) 0.7189(3) 0.0526(15) Uani 1 1 d . . . . .
H58A H 0.2001 0.6728 0.7618 0.063 Uiso 1 1 calc R U . . .
H58B H 0.2115 0.6248 0.7189 0.063 Uiso 1 1 calc R U . . .
C5 C 0.4402(6) 0.4476(2) 0.7540(3) 0.0510(15) Uani 1 1 d . . . . .
H5 H 0.5022 0.4281 0.7759 0.061 Uiso 1 1 calc R U . . .
C1 C 0.6714(6) 0.4995(2) 0.6820(3) 0.0602(18) Uani 1 1 d . . . . .
H1A H 0.7521 0.5165 0.6843 0.090 Uiso 1 1 calc R U . . .
H1B H 0.6199 0.5111 0.6459 0.090 Uiso 1 1 calc R U . . .
H1C H 0.6844 0.4637 0.6789 0.090 Uiso 1 1 calc R U . . .
C50 C 0.2130(5) 0.7934(2) 0.8112(4) 0.0596(18) Uani 1 1 d . . . . .
H50A H 0.1441 0.7719 0.8207 0.089 Uiso 1 1 calc R U . . .
H50B H 0.2109 0.7981 0.7668 0.089 Uiso 1 1 calc R U . . .
H50C H 0.2050 0.8256 0.8312 0.089 Uiso 1 1 calc R U . . .
C11 C 0.0903(6) 0.5031(2) 0.6019(3) 0.0507(15) Uani 1 1 d . . . . .
H11A H 0.0588 0.4713 0.6156 0.076 Uiso 1 1 calc R U . . .
H11B H 0.1535 0.4972 0.5731 0.076 Uiso 1 1 calc R U . . .
H11C H 0.0216 0.5222 0.5815 0.076 Uiso 1 1 calc R U . . .
C22 C 0.6824(6) 0.5190(2) 0.5291(3) 0.0587(18) Uani 1 1 d . . . . .
H22A H 0.6081 0.5028 0.5426 0.088 Uiso 1 1 calc R U . . .
H22B H 0.7565 0.5060 0.5527 0.088 Uiso 1 1 calc R U . . .
H22C H 0.6881 0.5124 0.4855 0.088 Uiso 1 1 calc R U . . .
C3 C 0.6807(6) 0.4881(2) 0.7946(3) 0.0592(17) Uani 1 1 d . . . . .
H3A H 0.6909 0.4526 0.7879 0.089 Uiso 1 1 calc R U . . .
H3B H 0.6363 0.4934 0.8313 0.089 Uiso 1 1 calc R U . . .
H3C H 0.7627 0.5039 0.8002 0.089 Uiso 1 1 calc R U . . .
C27 C 0.2809(5) 0.6264(2) 0.8816(3) 0.0515(15) Uani 1 1 d . . . . .
H27A H 0.1942 0.6304 0.8650 0.077 Uiso 1 1 calc R U . . .
H27B H 0.3274 0.6567 0.8743 0.077 Uiso 1 1 calc R U . . .
H27C H 0.2836 0.6200 0.9257 0.077 Uiso 1 1 calc R U . . .
C16 C 0.3703(6) 0.6353(3) 0.4225(3) 0.0525(16) Uani 1 1 d . . . . .
H16 H 0.3045 0.6485 0.3958 0.063 Uiso 1 1 calc R U . . .
C6 C 0.3193(6) 0.4294(2) 0.7449(3) 0.0574(17) Uani 1 1 d . . . . .
H6 H 0.2994 0.3977 0.7599 0.069 Uiso 1 1 calc R U . . .
C21 C 0.7972(5) 0.6000(3) 0.5287(3) 0.0553(17) Uani 1 1 d . . . . .
H21A H 0.8167 0.5940 0.4864 0.083 Uiso 1 1 calc R U . . .
H21B H 0.8635 0.5862 0.5570 0.083 Uiso 1 1 calc R U . . .
H21C H 0.7908 0.6357 0.5356 0.083 Uiso 1 1 calc R U . . .
C46 C 0.8248(6) 0.8089(2) 0.6993(3) 0.0577(17) Uani 1 1 d . . . . .
H46A H 0.8689 0.8350 0.7233 0.087 Uiso 1 1 calc R U . . .
H46B H 0.7653 0.8238 0.6684 0.087 Uiso 1 1 calc R U . . .
H46C H 0.8849 0.7888 0.6790 0.087 Uiso 1 1 calc R U . . .
C17 C 0.4759(6) 0.6180(3) 0.3981(3) 0.0598(18) Uani 1 1 d . . . . .
H17 H 0.4824 0.6192 0.3552 0.072 Uiso 1 1 calc R U . . .
C35 C 0.5075(6) 0.5423(2) 0.9208(3) 0.0514(15) Uani 1 1 d . . . . .
H35 H 0.4456 0.5211 0.9347 0.062 Uiso 1 1 calc R U . . .
C34 C 0.6280(6) 0.5386(2) 0.9463(3) 0.0564(17) Uani 1 1 d . . . . .
H34 H 0.6487 0.5153 0.9780 0.068 Uiso 1 1 calc R U . . .
C49 C 0.3425(7) 0.7643(3) 0.9044(3) 0.0626(18) Uani 1 1 d . . . . .
H49A H 0.3459 0.7972 0.9232 0.094 Uiso 1 1 calc R U . . .
H49B H 0.4170 0.7455 0.9189 0.094 Uiso 1 1 calc R U . . .
H49C H 0.2682 0.7468 0.9158 0.094 Uiso 1 1 calc R U . . .
C30 C 0.8542(6) 0.6662(2) 0.9108(3) 0.0535(16) Uani 1 1 d . . . . .
H30A H 0.7909 0.6892 0.9234 0.080 Uiso 1 1 calc R U . . .
H30B H 0.9243 0.6850 0.8969 0.080 Uiso 1 1 calc R U . . .
H30C H 0.8836 0.6453 0.9456 0.080 Uiso 1 1 calc R U . . .
C26 C 0.2603(6) 0.5365(2) 0.8560(3) 0.0570(17) Uani 1 1 d . . . . .
H26A H 0.2519 0.5298 0.8994 0.085 Uiso 1 1 calc R U . . .
H26B H 0.3008 0.5082 0.8378 0.085 Uiso 1 1 calc R U . . .
H26C H 0.1777 0.5415 0.8347 0.085 Uiso 1 1 calc R U . . .
C25 C 0.1398(6) 0.6094(3) 0.4992(4) 0.0648(19) Uani 1 1 d . . . . .
H25A H 0.0642 0.6191 0.5180 0.097 Uiso 1 1 calc R U . . .
H25B H 0.1729 0.5788 0.5183 0.097 Uiso 1 1 calc R U . . .
H25C H 0.1200 0.6040 0.4553 0.097 Uiso 1 1 calc R U . . .
C54 C 0.6134(7) 0.7205(3) 0.5713(3) 0.0588(17) Uani 1 1 d . . . . .
H54A H 0.6092 0.6863 0.5550 0.071 Uiso 1 1 calc R U . . .
H54B H 0.7012 0.7286 0.5841 0.071 Uiso 1 1 calc R U . . .
C52 C 0.4726(9) 0.7905(3) 0.5576(3) 0.079(2) Uani 1 1 d . . . . .
H52A H 0.4904 0.8259 0.5501 0.095 Uiso 1 1 calc R U . . .
H52B H 0.3842 0.7837 0.5445 0.095 Uiso 1 1 calc R U . . .
C55 C 0.2275(7) 0.7259(3) 0.6518(4) 0.075(2) Uani 1 1 d . . . . .
H55A H 0.2557 0.7273 0.6100 0.090 Uiso 1 1 calc R U . . .
H55B H 0.2462 0.7580 0.6723 0.090 Uiso 1 1 calc R U . . .
C24 C 0.1875(7) 0.6987(3) 0.4807(3) 0.0656(19) Uani 1 1 d . . . . .
H24A H 0.1635 0.6938 0.4370 0.098 Uiso 1 1 calc R U . . .
H24B H 0.2523 0.7242 0.4858 0.098 Uiso 1 1 calc R U . . .
H24C H 0.1147 0.7094 0.5013 0.098 Uiso 1 1 calc R U . . .
C53 C 0.5599(9) 0.7565(3) 0.5242(3) 0.089(3) Uani 1 1 d . . . . .
H53A H 0.5129 0.7388 0.4901 0.107 Uiso 1 1 calc R U . . .
H53B H 0.6269 0.7760 0.5075 0.107 Uiso 1 1 calc R U . . .
O4 O 0.1413(10) 0.8195(4) 0.5665(5) 0.164(3) Uiso 1 1 d . . . . .
C64 C 0.0504(14) 0.8889(6) 0.5903(7) 0.164(5) Uiso 1 1 d . . . . .
H64A H 0.0827 0.9180 0.5694 0.197 Uiso 1 1 calc R U . . .
H64B H 0.0133 0.9005 0.6275 0.197 Uiso 1 1 calc R U . . .
C57 C 0.0770(7) 0.6734(4) 0.6855(6) 0.134(5) Uani 1 1 d D . . . .
H57A H 0.0476 0.6452 0.6594 0.161 Uiso 1 1 calc R U . . .
H57B H 0.0143 0.6801 0.7149 0.161 Uiso 1 1 calc R U . . .
C56 C 0.0906(7) 0.7150(5) 0.6493(5) 0.130(5) Uani 1 1 d D . . . .
H56A H 0.0452 0.7434 0.6651 0.156 Uiso 1 1 calc R U . . .
H56B H 0.0573 0.7084 0.6066 0.156 Uiso 1 1 calc R U . . .
C65 C -0.0427(14) 0.8650(5) 0.5506(7) 0.156(5) Uiso 1 1 d . . . . .
H65A H -0.0782 0.8876 0.5181 0.188 Uiso 1 1 calc R U . . .
H65B H -0.1105 0.8514 0.5734 0.188 Uiso 1 1 calc R U . . .
C66 C 0.0310(12) 0.8260(5) 0.5260(6) 0.136(4) Uiso 1 1 d . . . . .
H66A H -0.0173 0.7948 0.5227 0.163 Uiso 1 1 calc R U . . .
H66B H 0.0536 0.8352 0.4846 0.163 Uiso 1 1 calc R U . . .
C63 C 0.1475(18) 0.8565(7) 0.6068(9) 0.202(7) Uiso 1 1 d . . . . .
H63A H 0.2283 0.8738 0.6065 0.242 Uiso 1 1 calc R U . . .
H63B H 0.1399 0.8435 0.6486 0.242 Uiso 1 1 calc R U . . .
O3 O 0.6245(15) 0.9056(6) 0.6094(8) 0.256(6) Uiso 1 1 d . . . . .
C59 C 0.5117(17) 0.9284(7) 0.6392(8) 0.192(7) Uiso 1 1 d . . . . .
H59A H 0.4601 0.9030 0.6576 0.231 Uiso 1 1 calc R U . . .
H59B H 0.5371 0.9541 0.6699 0.231 Uiso 1 1 calc R U . . .
C62 C 0.6097(17) 0.9304(7) 0.5472(9) 0.197(7) Uiso 1 1 d . . . . .
H62A H 0.6399 0.9650 0.5501 0.236 Uiso 1 1 calc R U . . .
H62B H 0.6572 0.9124 0.5175 0.236 Uiso 1 1 calc R U . . .
C61 C 0.4865(15) 0.9292(6) 0.5295(7) 0.171(6) Uiso 1 1 d D . . . .
H61A H 0.4546 0.8954 0.5208 0.206 Uiso 1 1 calc R U . . .
H61B H 0.4623 0.9516 0.4948 0.206 Uiso 1 1 calc R U . . .
C60 C 0.455(2) 0.9479(8) 0.5866(9) 0.234(9) Uiso 1 1 d D . . . .
H60A H 0.4712 0.9840 0.5871 0.281 Uiso 1 1 calc R U . . .
H60B H 0.3638 0.9436 0.5882 0.281 Uiso 1 1 calc R U . . .

loop_
_atom_site_aniso_label
_atom_site_aniso_U_11
_atom_site_aniso_U_22
_atom_site_aniso_U_33
_atom_site_aniso_U_23
_atom_site_aniso_U_13
_atom_site_aniso_U_12
Nd1 0.01976(12) 0.02708(13) 0.02509(13) -0.00276(10) 0.00213(8) -0.00177(10)
Cl1 0.0205(5) 0.0489(7) 0.0428(7) -0.0098(6) 0.0032(5) -0.0012(5)
O2 0.0254(17) 0.048(2) 0.045(2) -0.0032(17) 0.0006(16) 0.0067(16)
O1 0.055(2) 0.038(2) 0.034(2) 0.0037(16) 0.0059(17) -0.0057(18)
N4 0.0211(18) 0.030(2) 0.027(2) -0.0021(16) 0.0011(15) 0.0005(16)
N3 0.0241(18) 0.028(2) 0.0258(19) 0.0013(15) 0.0030(16) 0.0006(15)
N2 0.0230(19) 0.029(2) 0.030(2) -0.0054(16) 0.0061(16) -0.0051(16)
N1 0.0193(18) 0.036(2) 0.026(2) -0.0063(17) 0.0025(15) -0.0047(16)
C37 0.039(3) 0.032(3) 0.027(2) 0.001(2) 0.006(2) 0.002(2)
C40 0.029(2) 0.033(3) 0.032(3) -0.001(2) -0.002(2) 0.004(2)
C39 0.027(2) 0.030(2) 0.024(2) -0.0030(19) -0.0060(19) 0.0040(19)
C13 0.020(2) 0.035(3) 0.039(3) -0.011(2) 0.004(2) -0.0065(19)
C32 0.038(3) 0.038(3) 0.026(2) 0.001(2) 0.002(2) 0.006(2)
C43 0.032(3) 0.030(3) 0.045(3) 0.003(2) -0.004(2) -0.002(2)
C38 0.020(2) 0.032(2) 0.027(2) -0.0050(19) 0.0003(18) 0.0012(19)
C15 0.029(3) 0.050(3) 0.032(3) -0.003(2) 0.003(2) -0.010(2)
C42 0.035(3) 0.024(2) 0.059(4) -0.005(2) -0.004(3) 0.004(2)
C44 0.027(2) 0.028(2) 0.029(2) 0.0017(19) -0.0022(19) 0.0006(19)
C36 0.041(3) 0.039(3) 0.032(3) 0.004(2) 0.009(2) 0.000(2)
C29 0.032(3) 0.039(3) 0.035(3) -0.001(2) -0.002(2) 0.002(2)
C41 0.030(3) 0.035(3) 0.052(3) -0.004(2) 0.003(2) 0.012(2)
C4 0.039(3) 0.032(3) 0.049(3) -0.004(2) 0.011(2) -0.004(2)
C20 0.023(2) 0.065(4) 0.043(3) -0.024(3) 0.006(2) -0.005(2)
C14 0.025(2) 0.044(3) 0.030(3) -0.010(2) 0.002(2) -0.010(2)
C8 0.035(3) 0.036(3) 0.043(3) -0.010(2) 0.014(2) -0.009(2)
C10 0.028(3) 0.047(3) 0.047(3) -0.009(3) 0.013(2) -0.011(2)
C9 0.034(3) 0.032(3) 0.040(3) -0.008(2) 0.012(2) -0.006(2)
C12 0.037(3) 0.064(4) 0.055(4) -0.007(3) 0.015(3) -0.001(3)
C31 0.033(3) 0.049(3) 0.057(4) 0.002(3) 0.009(3) 0.006(2)
C45 0.026(2) 0.036(3) 0.049(3) -0.004(2) 0.010(2) -0.004(2)
C23 0.030(3) 0.059(4) 0.042(3) 0.007(3) 0.000(2) 0.007(3)
C19 0.029(3) 0.058(3) 0.036(3) -0.019(3) 0.007(2) -0.011(2)
C28 0.044(3) 0.048(3) 0.035(3) 0.005(2) 0.008(2) -0.009(3)
C33 0.043(3) 0.057(4) 0.041(3) 0.012(3) 0.006(3) 0.008(3)
C48 0.026(2) 0.040(3) 0.051(3) -0.009(2) 0.008(2) 0.004(2)
C51 0.067(4) 0.043(3) 0.050(4) 0.005(3) -0.007(3) 0.000(3)
C18 0.038(3) 0.084(5) 0.037(3) -0.020(3) 0.012(3) -0.017(3)
C2 0.036(3) 0.035(3) 0.065(4) -0.003(3) 0.002(3) 0.002(2)
C7 0.042(3) 0.042(3) 0.068(4) -0.007(3) 0.014(3) -0.017(3)
C47 0.023(3) 0.047(3) 0.093(5) -0.001(3) 0.001(3) 0.008(2)
C58 0.030(3) 0.059(4) 0.069(4) 0.002(3) 0.007(3) 0.000(3)
C5 0.051(4) 0.039(3) 0.063(4) 0.004(3) 0.008(3) -0.005(3)
C1 0.039(3) 0.057(4) 0.088(5) -0.002(4) 0.023(3) -0.001(3)
C50 0.027(3) 0.057(4) 0.095(5) -0.009(4) 0.004(3) 0.004(3)
C11 0.048(3) 0.060(4) 0.046(3) -0.017(3) 0.011(3) -0.020(3)
C22 0.042(3) 0.070(4) 0.066(4) -0.032(4) 0.015(3) -0.003(3)
C3 0.052(4) 0.042(3) 0.080(5) -0.003(3) -0.009(3) 0.008(3)
C27 0.034(3) 0.056(4) 0.066(4) 0.002(3) 0.009(3) -0.001(3)
C16 0.044(3) 0.079(4) 0.034(3) 0.004(3) -0.004(3) -0.014(3)
C6 0.061(4) 0.036(3) 0.077(5) 0.004(3) 0.016(4) -0.009(3)
C21 0.026(3) 0.081(5) 0.059(4) -0.022(3) 0.007(3) -0.010(3)
C46 0.048(4) 0.056(4) 0.074(5) 0.004(3) 0.030(3) -0.003(3)
C17 0.053(4) 0.097(5) 0.030(3) -0.010(3) 0.006(3) -0.021(4)
C35 0.056(4) 0.053(4) 0.047(3) 0.019(3) 0.016(3) 0.000(3)
C34 0.062(4) 0.062(4) 0.046(4) 0.028(3) 0.009(3) 0.009(3)
C49 0.064(4) 0.068(4) 0.060(4) -0.008(3) 0.027(3) -0.012(4)
C30 0.055(4) 0.054(4) 0.047(3) 0.000(3) -0.019(3) -0.011(3)
C26 0.052(4) 0.062(4) 0.059(4) 0.004(3) 0.016(3) -0.021(3)
C25 0.031(3) 0.081(5) 0.083(5) 0.015(4) 0.009(3) -0.009(3)
C54 0.073(5) 0.060(4) 0.046(4) -0.001(3) 0.019(3) -0.013(3)
C52 0.113(7) 0.062(5) 0.059(5) 0.012(4) -0.023(5) -0.002(5)
C55 0.063(4) 0.073(5) 0.095(6) 0.031(4) 0.037(4) 0.033(4)
C24 0.070(5) 0.071(5) 0.055(4) 0.011(4) 0.000(4) 0.011(4)
C53 0.119(7) 0.108(7) 0.042(4) 0.022(4) 0.016(4) -0.012(6)
C57 0.024(4) 0.132(9) 0.243(14) 0.085(9) -0.009(6) 0.000(4)
C56 0.039(4) 0.230(14) 0.124(8) 0.081(9) 0.018(5) 0.048(6)

loop_
_atom_type_symbol
_atom_type_description
_atom_type_scat_dispersion_real
_atom_type_scat_dispersion_imag
_atom_type_scat_source
C C 0.0033 0.0016 'International Tables Vol C Tables 4.2.6.8 and 6.1.1.4'
H H 0.0000 0.0000 'International Tables Vol C Tables 4.2.6.8 and 6.1.1.4'
Cl Cl 0.1484 0.1585 'International Tables Vol C Tables 4.2.6.8 and 6.1.1.4'
N N 0.0061 0.0033 'International Tables Vol C Tables 4.2.6.8 and 6.1.1.4'
Nd Nd -0.1943 3.0179 'International Tables Vol C Tables 4.2.6.8 and 6.1.1.4'
O O 0.0106 0.0060 'International Tables Vol C Tables 4.2.6.8 and 6.1.1.4'

loop_
_geom_angle_atom_site_label_1
_geom_angle_atom_site_label_2
_geom_angle_atom_site_label_3
_geom_angle
_geom_angle_site_symmetry_1
_geom_angle_site_symmetry_3
_geom_angle_publ_flag
O2 Nd1 Cl1 167.19(9) . . ?
O2 Nd1 N4 81.15(12) . . ?
O2 Nd1 N2 86.36(12) . . ?
O2 Nd1 N1 85.94(12) . . ?
O1 Nd1 Cl1 84.97(10) . . ?
O1 Nd1 O2 82.55(13) . . ?
O1 Nd1 N4 81.08(12) . . ?
O1 Nd1 N3 134.29(12) . . ?
O1 Nd1 N2 133.14(12) . . ?
O1 Nd1 N1 79.97(12) . . ?
N4 Nd1 Cl1 94.11(9) . . ?
N3 Nd1 Cl1 90.02(9) . . ?
N3 Nd1 O2 96.64(12) . . ?
N3 Nd1 N4 53.95(12) . . ?
N3 Nd1 N2 92.10(12) . . ?
N3 Nd1 N1 145.74(12) . . ?
N2 Nd1 Cl1 104.37(9) . . ?
N2 Nd1 N4 141.57(12) . . ?
N2 Nd1 N1 53.85(12) . . ?
N1 Nd1 Cl1 94.71(9) . . ?
N1 Nd1 N4 158.28(12) . . ?
C58 O2 Nd1 119.2(3) . . ?
C55 O2 Nd1 132.0(4) . . ?
C55 O2 C58 108.6(4) . . ?
C51 O1 Nd1 134.1(3) . . ?
C54 O1 Nd1 120.6(3) . . ?
C54 O1 C51 105.0(4) . . ?
C39 N4 Nd1 149.3(3) . . ?
C38 N4 Nd1 92.2(3) . . ?
C38 N4 C39 118.4(4) . . ?
C37 N3 Nd1 144.8(3) . . ?
C38 N3 Nd1 93.3(3) . . ?
C38 N3 C37 118.0(4) . . ?
C13 N2 Nd1 92.5(3) . . ?
C13 N2 C9 116.6(4) . . ?
C9 N2 Nd1 149.5(3) . . ?
C13 N1 Nd1 92.8(3) . . ?
C13 N1 C14 117.6(4) . . ?
C14 N1 Nd1 147.3(3) . . ?
C32 C37 N3 121.9(4) . . ?
C36 C37 N3 118.3(4) . . ?
C36 C37 C32 119.7(5) . . ?
C39 C40 C48 122.4(4) . . ?
C41 C40 C39 118.8(5) . . ?
C41 C40 C48 118.8(4) . . ?
C40 C39 N4 121.0(4) . . ?
C40 C39 C44 119.6(4) . . ?
C44 C39 N4 119.3(4) . . ?
N2 C13 H13 120.0 . . ?
N1 C13 N2 120.0(4) . . ?
N1 C13 H13 120.0 . . ?
C37 C32 C29 123.2(4) . . ?
C33 C32 C37 118.5(5) . . ?
C33 C32 C29 118.2(5) . . ?
C42 C43 H43 119.3 . . ?
C42 C43 C44 121.4(5) . . ?
C44 C43 H43 119.3 . . ?
N4 C38 N3 120.0(4) . . ?
N4 C38 H38 120.0 . . ?
N3 C38 H38 120.0 . . ?
C14 C15 C23 121.5(5) . . ?
C16 C15 C14 119.0(5) . . ?
C16 C15 C23 119.4(5) . . ?
C43 C42 H42 120.3 . . ?
C41 C42 C43 119.5(5) . . ?
C41 C42 H42 120.3 . . ?
C39 C44 C45 120.5(4) . . ?
C43 C44 C39 118.9(4) . . ?
C43 C44 C45 120.4(4) . . ?
C37 C36 C28 120.3(5) . . ?
C35 C36 C37 118.6(5) . . ?
C35 C36 C28 120.9(5) . . ?
C32 C29 H29 108.1 . . ?
C32 C29 C31 111.7(4) . . ?
C32 C29 C30 110.6(5) . . ?
C31 C29 H29 108.1 . . ?
C30 C29 H29 108.1 . . ?
C30 C29 C31 110.1(5) . . ?
C40 C41 H41 119.1 . . ?
C42 C41 C40 121.8(5) . . ?
C42 C41 H41 119.1 . . ?
C9 C4 C2 120.7(5) . . ?
C5 C4 C9 118.9(5) . . ?
C5 C4 C2 120.3(5) . . ?
C19 C20 H20 107.9 . . ?
C19 C20 C22 110.4(5) . . ?
C19 C20 C21 112.5(5) . . ?
C22 C20 H20 107.9 . . ?
C21 C20 H20 107.9 . . ?
C21 C20 C22 110.1(5) . . ?
C15 C14 N1 119.6(4) . . ?
C15 C14 C19 119.8(5) . . ?
C19 C14 N1 120.6(4) . . ?
C9 C8 C10 123.9(5) . . ?
C7 C8 C10 117.5(5) . . ?
C7 C8 C9 118.6(5) . . ?
C8 C10 H10 108.4 . . ?
C8 C10 C12 111.4(5) . . ?
C8 C10 C11 111.4(5) . . ?
C12 C10 H10 108.4 . . ?
C11 C10 H10 108.4 . . ?
C11 C10 C12 108.8(4) . . ?
C4 C9 N2 119.5(4) . . ?
C4 C9 C8 119.4(5) . . ?
C8 C9 N2 121.1(5) . . ?
C10 C12 H12A 109.5 . . ?
C10 C12 H12B 109.5 . . ?
C10 C12 H12C 109.5 . . ?
H12A C12 H12B 109.5 . . ?
H12A C12 H12C 109.5 . . ?
H12B C12 H12C 109.5 . . ?
C29 C31 H31A 109.5 . . ?
C29 C31 H31B 109.5 . . ?
C29 C31 H31C 109.5 . . ?
H31A C31 H31B 109.5 . . ?
H31A C31 H31C 109.5 . . ?
H31B C31 H31C 109.5 . . ?
C44 C45 H45 108.0 . . ?
C44 C45 C47 108.9(4) . . ?
C44 C45 C46 114.3(4) . . ?
C47 C45 H45 108.0 . . ?
C47 C45 C46 109.5(5) . . ?
C46 C45 H45 108.0 . . ?
C15 C23 H23 107.6 . . ?
C15 C23 C25 109.7(5) . . ?
C15 C23 C24 113.4(5) . . ?
C25 C23 H23 107.6 . . ?
C24 C23 H23 107.6 . . ?
C24 C23 C25 110.8(5) . . ?
C14 C19 C20 122.4(5) . . ?
C18 C19 C20 118.8(5) . . ?
C18 C19 C14 118.8(5) . . ?
C36 C28 H28 107.7 . . ?
C36 C28 C27 110.0(5) . . ?
C36 C28 C26 113.6(5) . . ?
C27 C28 H28 107.7 . . ?
C27 C28 C26 109.9(5) . . ?
C26 C28 H28 107.7 . . ?
C32 C33 H33 119.0 . . ?
C34 C33 C32 121.9(5) . . ?
C34 C33 H33 119.0 . . ?
C40 C48 H48 107.6 . . ?
C40 C48 C50 113.3(5) . . ?
C40 C48 C49 111.0(5) . . ?
C50 C48 H48 107.6 . . ?
C49 C48 H48 107.6 . . ?
C49 C48 C50 109.4(5) . . ?
O1 C51 H51A 110.7 . . ?
O1 C51 H51B 110.7 . . ?
O1 C51 C52 105.2(5) . . ?
H51A C51 H51B 108.8 . . ?
C52 C51 H51A 110.7 . . ?
C52 C51 H51B 110.7 . . ?
C19 C18 H18 119.4 . . ?
C17 C18 C19 121.3(6) . . ?
C17 C18 H18 119.4 . . ?
C4 C2 H2 107.9 . . ?
C4 C2 C1 110.7(5) . . ?
C4 C2 C3 113.1(5) . . ?
C1 C2 H2 107.9 . . ?
C1 C2 C3 109.1(5) . . ?
C3 C2 H2 107.9 . . ?
C8 C7 H7 118.9 . . ?
C6 C7 C8 122.2(5) . . ?
C6 C7 H7 118.9 . . ?
C45 C47 H47A 109.5 . . ?
C45 C47 H47B 109.5 . . ?
C45 C47 H47C 109.5 . . ?
H47A C47 H47B 109.5 . . ?
H47A C47 H47C 109.5 . . ?
H47B C47 H47C 109.5 . . ?
O2 C58 H58A 110.9 . . ?
O2 C58 H58B 110.9 . . ?
O2 C58 C57 104.5(6) . . ?
H58A C58 H58B 108.9 . . ?
C57 C58 H58A 110.9 . . ?
C57 C58 H58B 110.9 . . ?
C4 C5 H5 119.2 . . ?
C4 C5 C6 121.7(6) . . ?
C6 C5 H5 119.2 . . ?
C2 C1 H1A 109.5 . . ?
C2 C1 H1B 109.5 . . ?
C2 C1 H1C 109.5 . . ?
H1A C1 H1B 109.5 . . ?
H1A C1 H1C 109.5 . . ?
H1B C1 H1C 109.5 . . ?
C48 C50 H50A 109.5 . . ?
C48 C50 H50B 109.5 . . ?
C48 C50 H50C 109.5 . . ?
H50A C50 H50B 109.5 . . ?
H50A C50 H50C 109.5 . . ?
H50B C50 H50C 109.5 . . ?
C10 C11 H11A 109.5 . . ?
C10 C11 H11B 109.5 . . ?
C10 C11 H11C 109.5 . . ?
H11A C11 H11B 109.5 . . ?
H11A C11 H11C 109.5 . . ?
H11B C11 H11C 109.5 . . ?
C20 C22 H22A 109.5 . . ?
C20 C22 H22B 109.5 . . ?
C20 C22 H22C 109.5 . . ?
H22A C22 H22B 109.5 . . ?
H22A C22 H22C 109.5 . . ?
H22B C22 H22C 109.5 . . ?
C2 C3 H3A 109.5 . . ?
C2 C3 H3B 109.5 . . ?
C2 C3 H3C 109.5 . . ?
H3A C3 H3B 109.5 . . ?
H3A C3 H3C 109.5 . . ?
H3B C3 H3C 109.5 . . ?
C28 C27 H27A 109.5 . . ?
C28 C27 H27B 109.5 . . ?
C28 C27 H27C 109.5 . . ?
H27A C27 H27B 109.5 . . ?
H27A C27 H27C 109.5 . . ?
H27B C27 H27C 109.5 . . ?
C15 C16 H16 119.2 . . ?
C17 C16 C15 121.6(6) . . ?
C17 C16 H16 119.2 . . ?
C7 C6 C5 119.2(6) . . ?
C7 C6 H6 120.4 . . ?
C5 C6 H6 120.4 . . ?
C20 C21 H21A 109.5 . . ?
C20 C21 H21B 109.5 . . ?
C20 C21 H21C 109.5 . . ?
H21A C21 H21B 109.5 . . ?
H21A C21 H21C 109.5 . . ?
H21B C21 H21C 109.5 . . ?
C45 C46 H46A 109.5 . . ?
C45 C46 H46B 109.5 . . ?
C45 C46 H46C 109.5 . . ?
H46A C46 H46B 109.5 . . ?
H46A C46 H46C 109.5 . . ?
H46B C46 H46C 109.5 . . ?
C18 C17 C16 119.6(6) . . ?
C18 C17 H17 120.2 . . ?
C16 C17 H17 120.2 . . ?
C36 C35 H35 119.3 . . ?
C34 C35 C36 121.5(6) . . ?
C34 C35 H35 119.3 . . ?
C33 C34 C35 119.7(5) . . ?
C33 C34 H34 120.2 . . ?
C35 C34 H34 120.2 . . ?
C48 C49 H49A 109.5 . . ?
C48 C49 H49B 109.5 . . ?
C48 C49 H49C 109.5 . . ?
H49A C49 H49B 109.5 . . ?
H49A C49 H49C 109.5 . . ?
H49B C49 H49C 109.5 . . ?
C29 C30 H30A 109.5 . . ?
C29 C30 H30B 109.5 . . ?
C29 C30 H30C 109.5 . . ?
H30A C30 H30B 109.5 . . ?
H30A C30 H30C 109.5 . . ?
H30B C30 H30C 109.5 . . ?
C28 C26 H26A 109.5 . . ?
C28 C26 H26B 109.5 . . ?
C28 C26 H26C 109.5 . . ?
H26A C26 H26B 109.5 . . ?
H26A C26 H26C 109.5 . . ?
H26B C26 H26C 109.5 . . ?
C23 C25 H25A 109.5 . . ?
C23 C25 H25B 109.5 . . ?
C23 C25 H25C 109.5 . . ?
H25A C25 H25B 109.5 . . ?
H25A C25 H25C 109.5 . . ?
H25B C25 H25C 109.5 . . ?
O1 C54 H54A 110.7 . . ?
O1 C54 H54B 110.7 . . ?
O1 C54 C53 105.1(6) . . ?
H54A C54 H54B 108.8 . . ?
C53 C54 H54A 110.7 . . ?
C53 C54 H54B 110.7 . . ?
C51 C52 H52A 111.2 . . ?
C51 C52 H52B 111.2 . . ?
C51 C52 C53 102.6(6) . . ?
H52A C52 H52B 109.2 . . ?
C53 C52 H52A 111.2 . . ?
C53 C52 H52B 111.2 . . ?
O2 C55 H55A 110.6 . . ?
O2 C55 H55B 110.6 . . ?
O2 C55 C56 105.9(6) . . ?
H55A C55 H55B 108.7 . . ?
C56 C55 H55A 110.6 . . ?
C56 C55 H55B 110.6 . . ?
C23 C24 H24A 109.5 . . ?
C23 C24 H24B 109.5 . . ?
C23 C24 H24C 109.5 . . ?
H24A C24 H24B 109.5 . . ?
H24A C24 H24C 109.5 . . ?
H24B C24 H24C 109.5 . . ?
C54 C53 C52 106.0(6) . . ?
C54 C53 H53A 110.5 . . ?
C54 C53 H53B 110.5 . . ?
C52 C53 H53A 110.5 . . ?
C52 C53 H53B 110.5 . . ?
H53A C53 H53B 108.7 . . ?
C63 O4 C66 108.1(13) . . ?
H64A C64 H64B 108.1 . . ?
C65 C64 H64A 109.5 . . ?
C65 C64 H64B 109.5 . . ?
C63 C64 H64A 109.5 . . ?
C63 C64 H64B 109.5 . . ?
C63 C64 C65 110.5(15) . . ?
C58 C57 H57A 109.7 . . ?
C58 C57 H57B 109.7 . . ?
H57A C57 H57B 108.2 . . ?
C56 C57 C58 109.8(7) . . ?
C56 C57 H57A 109.7 . . ?
C56 C57 H57B 109.7 . . ?
C55 C56 H56A 110.4 . . ?
C55 C56 H56B 110.4 . . ?
C57 C56 C55 106.8(7) . . ?
C57 C56 H56A 110.4 . . ?
C57 C56 H56B 110.4 . . ?
H56A C56 H56B 108.6 . . ?
C64 C65 H65A 111.7 . . ?
C64 C65 H65B 111.7 . . ?
C64 C65 C66 100.1(13) . . ?
H65A C65 H65B 109.5 . . ?
C66 C65 H65A 111.7 . . ?
C66 C65 H65B 111.7 . . ?
O4 C66 C65 108.1(12) . . ?
O4 C66 H66A 110.1 . . ?
O4 C66 H66B 110.1 . . ?
C65 C66 H66A 110.1 . . ?
C65 C66 H66B 110.1 . . ?
H66A C66 H66B 108.4 . . ?
O4 C63 C64 107.8(16) . . ?
O4 C63 H63A 110.2 . . ?
O4 C63 H63B 110.2 . . ?
C64 C63 H63A 110.2 . . ?
C64 C63 H63B 110.2 . . ?
H63A C63 H63B 108.5 . . ?
C62 O3 C59 100.1(14) . . ?
O3 C59 H59A 112.5 . . ?
O3 C59 H59B 112.5 . . ?
H59A C59 H59B 110.0 . . ?
C60 C59 O3 96.4(16) . . ?
C60 C59 H59A 112.5 . . ?
C60 C59 H59B 112.5 . . ?
O3 C62 H62A 110.6 . . ?
O3 C62 H62B 110.6 . . ?
H62A C62 H62B 108.7 . . ?
C61 C62 O3 105.8(16) . . ?
C61 C62 H62A 110.6 . . ?
C61 C62 H62B 110.6 . . ?
C62 C61 H61A 113.2 . . ?
C62 C61 H61B 113.2 . . ?
C62 C61 C60 92.5(16) . . ?
H61A C61 H61B 110.5 . . ?
C60 C61 H61A 113.2 . . ?
C60 C61 H61B 113.2 . . ?
C59 C60 C61 118.8(19) . . ?
C59 C60 H60A 107.6 . . ?
C59 C60 H60B 107.6 . . ?
C61 C60 H60A 107.6 . . ?
C61 C60 H60B 107.6 . . ?
H60A C60 H60B 107.0 . . ?

loop_
_geom_bond_atom_site_label_1
_geom_bond_atom_site_label_2
_geom_bond_distance
_geom_bond_site_symmetry_2
_geom_bond_publ_flag
Nd1 Cl1 2.6397(12) . ?
Nd1 O2 2.518(3) . ?
Nd1 O1 2.501(4) . ?
Nd1 N4 2.541(4) . ?
Nd1 N3 2.512(4) . ?
Nd1 N2 2.527(4) . ?
Nd1 N1 2.531(4) . ?
O2 C58 1.434(7) . ?
O2 C55 1.433(7) . ?
O1 C51 1.447(7) . ?
O1 C54 1.445(7) . ?
N4 C39 1.424(6) . ?
N4 C38 1.320(6) . ?
N3 C37 1.428(6) . ?
N3 C38 1.328(6) . ?
N2 C13 1.333(6) . ?
N2 C9 1.425(6) . ?
N1 C13 1.312(6) . ?
N1 C14 1.440(6) . ?
C37 C32 1.418(7) . ?
C37 C36 1.410(7) . ?
C40 C39 1.404(7) . ?
C40 C41 1.398(7) . ?
C40 C48 1.518(7) . ?
C39 C44 1.416(7) . ?
C13 H13 0.9500 . ?
C32 C29 1.518(7) . ?
C32 C33 1.390(7) . ?
C43 H43 0.9500 . ?
C43 C42 1.381(7) . ?
C43 C44 1.388(7) . ?
C38 H38 0.9500 . ?
C15 C14 1.407(7) . ?
C15 C23 1.516(7) . ?
C15 C16 1.386(8) . ?
C42 H42 0.9500 . ?
C42 C41 1.363(8) . ?
C44 C45 1.513(7) . ?
C36 C28 1.517(8) . ?
C36 C35 1.397(7) . ?
C29 H29 1.0000 . ?
C29 C31 1.528(7) . ?
C29 C30 1.526(7) . ?
C41 H41 0.9500 . ?
C4 C9 1.418(8) . ?
C4 C2 1.517(7) . ?
C4 C5 1.382(8) . ?
C20 H20 1.0000 . ?
C20 C19 1.522(8) . ?
C20 C22 1.540(8) . ?
C20 C21 1.529(7) . ?
C14 C19 1.411(7) . ?
C8 C10 1.519(8) . ?
C8 C9 1.420(7) . ?
C8 C7 1.393(8) . ?
C10 H10 1.0000 . ?
C10 C12 1.532(7) . ?
C10 C11 1.532(7) . ?
C12 H12A 0.9800 . ?
C12 H12B 0.9800 . ?
C12 H12C 0.9800 . ?
C31 H31A 0.9800 . ?
C31 H31B 0.9800 . ?
C31 H31C 0.9800 . ?
C45 H45 1.0000 . ?
C45 C47 1.521(8) . ?
C45 C46 1.532(8) . ?
C23 H23 1.0000 . ?
C23 C25 1.527(8) . ?
C23 C24 1.519(8) . ?
C19 C18 1.396(8) . ?
C28 H28 1.0000 . ?
C28 C27 1.525(8) . ?
C28 C26 1.527(8) . ?
C33 H33 0.9500 . ?
C33 C34 1.367(8) . ?
C48 H48 1.0000 . ?
C48 C50 1.533(7) . ?
C48 C49 1.532(8) . ?
C51 H51A 0.9900 . ?
C51 H51B 0.9900 . ?
C51 C52 1.483(9) . ?
C18 H18 0.9500 . ?
C18 C17 1.375(9) . ?
C2 H2 1.0000 . ?
C2 C1 1.520(9) . ?
C2 C3 1.525(9) . ?
C7 H7 0.9500 . ?
C7 C6 1.361(9) . ?
C47 H47A 0.9800 . ?
C47 H47B 0.9800 . ?
C47 H47C 0.9800 . ?
C58 H58A 0.9900 . ?
C58 H58B 0.9900 . ?
C58 C57 1.472(9) . ?
C5 H5 0.9500 . ?
C5 C6 1.392(9) . ?
C1 H1A 0.9800 . ?
C1 H1B 0.9800 . ?
C1 H1C 0.9800 . ?
C50 H50A 0.9800 . ?
C50 H50B 0.9800 . ?
C50 H50C 0.9800 . ?
C11 H11A 0.9800 . ?
C11 H11B 0.9800 . ?
C11 H11C 0.9800 . ?
C22 H22A 0.9800 . ?
C22 H22B 0.9800 . ?
C22 H22C 0.9800 . ?
C3 H3A 0.9800 . ?
C3 H3B 0.9800 . ?
C3 H3C 0.9800 . ?
C27 H27A 0.9800 . ?
C27 H27B 0.9800 . ?
C27 H27C 0.9800 . ?
C16 H16 0.9500 . ?
C16 C17 1.379(9) . ?
C6 H6 0.9500 . ?
C21 H21A 0.9800 . ?
C21 H21B 0.9800 . ?
C21 H21C 0.9800 . ?
C46 H46A 0.9800 . ?
C46 H46B 0.9800 . ?
C46 H46C 0.9800 . ?
C17 H17 0.9500 . ?
C35 H35 0.9500 . ?
C35 C34 1.376(9) . ?
C34 H34 0.9500 . ?
C49 H49A 0.9800 . ?
C49 H49B 0.9800 . ?
C49 H49C 0.9800 . ?
C30 H30A 0.9800 . ?
C30 H30B 0.9800 . ?
C30 H30C 0.9800 . ?
C26 H26A 0.9800 . ?
C26 H26B 0.9800 . ?
C26 H26C 0.9800 . ?
C25 H25A 0.9800 . ?
C25 H25B 0.9800 . ?
C25 H25C 0.9800 . ?
C54 H54A 0.9900 . ?
C54 H54B 0.9900 . ?
C54 C53 1.498(10) . ?
C52 H52A 0.9900 . ?
C52 H52B 0.9900 . ?
C52 C53 1.544(12) . ?
C55 H55A 0.9900 . ?
C55 H55B 0.9900 . ?
C55 C56 1.502(11) . ?
C24 H24A 0.9800 . ?
C24 H24B 0.9800 . ?
C24 H24C 0.9800 . ?
C53 H53A 0.9900 . ?
C53 H53B 0.9900 . ?
O4 C66 1.434(14) . ?
O4 C63 1.332(18) . ?
C64 H64A 0.9900 . ?
C64 H64B 0.9900 . ?
C64 C65 1.427(17) . ?
C64 C63 1.389(19) . ?
C57 H57A 0.9900 . ?
C57 H57B 0.9900 . ?
C57 C56 1.389(11) . ?
C56 H56A 0.9900 . ?
C56 H56B 0.9900 . ?
C65 H65A 0.9900 . ?
C65 H65B 0.9900 . ?
C65 C66 1.450(16) . ?
C66 H66A 0.9900 . ?
C66 H66B 0.9900 . ?
C63 H63A 0.9900 . ?
C63 H63B 0.9900 . ?
O3 C59 1.557(19) . ?
O3 C62 1.516(19) . ?
C59 H59A 0.9900 . ?
C59 H59B 0.9900 . ?
C59 C60 1.36(2) . ?
C62 H62A 0.9900 . ?
C62 H62B 0.9900 . ?
C62 C61 1.353(19) . ?
C61 H61A 0.9900 . ?
C61 H61B 0.9900 . ?
C61 C60 1.418(15) . ?
C60 H60A 0.9900 . ?
C60 H60B 0.9900 . ?

loop_
_geom_torsion_atom_site_label_1
_geom_torsion_atom_site_label_2
_geom_torsion_atom_site_label_3
_geom_torsion_atom_site_label_4
_geom_torsion
_geom_torsion_site_symmetry_1
_geom_torsion_site_symmetry_2
_geom_torsion_site_symmetry_3
_geom_torsion_site_symmetry_4
_geom_torsion_publ_flag
Nd1 O2 C58 C57 -155.0(6) . . . . ?
Nd1 O2 C55 C56 159.1(6) . . . . ?
Nd1 O1 C51 C52 -144.4(5) . . . . ?
Nd1 O1 C54 C53 151.2(5) . . . . ?
Nd1 N4 C39 C40 109.3(6) . . . . ?
Nd1 N4 C39 C44 -68.5(7) . . . . ?
Nd1 N4 C38 N3 -7.5(4) . . . . ?
Nd1 N3 C37 C32 89.2(6) . . . . ?
Nd1 N3 C37 C36 -89.0(6) . . . . ?
Nd1 N3 C38 N4 7.6(4) . . . . ?
Nd1 N2 C13 N1 -9.3(4) . . . . ?
Nd1 N2 C9 C4 -53.1(8) . . . . ?
Nd1 N2 C9 C8 126.4(6) . . . . ?
Nd1 N1 C13 N2 9.3(4) . . . . ?
Nd1 N1 C14 C15 -101.6(6) . . . . ?
Nd1 N1 C14 C19 75.9(8) . . . . ?
O2 C58 C57 C56 -18.5(13) . . . . ?
O2 C55 C56 C57 5.1(13) . . . . ?
O1 C51 C52 C53 -31.4(8) . . . . ?
O1 C54 C53 C52 13.9(8) . . . . ?
N4 C39 C44 C43 178.2(4) . . . . ?
N4 C39 C44 C45 -6.9(7) . . . . ?
N3 C37 C32 C29 0.2(7) . . . . ?
N3 C37 C32 C33 -179.5(5) . . . . ?
N3 C37 C36 C28 -4.8(7) . . . . ?
N3 C37 C36 C35 178.6(5) . . . . ?
N1 C14 C19 C20 2.7(8) . . . . ?
N1 C14 C19 C18 -178.5(5) . . . . ?
C37 N3 C38 N4 170.9(4) . . . . ?
C37 C32 C29 C31 -119.8(5) . . . . ?
C37 C32 C29 C30 117.2(6) . . . . ?
C37 C32 C33 C34 1.2(9) . . . . ?
C37 C36 C28 C27 -79.4(6) . . . . ?
C37 C36 C28 C26 157.0(5) . . . . ?
C37 C36 C35 C34 0.8(9) . . . . ?
C40 C39 C44 C43 0.4(7) . . . . ?
C40 C39 C44 C45 175.3(4) . . . . ?
C39 N4 C38 N3 172.8(4) . . . . ?
C39 C40 C41 C42 1.0(8) . . . . ?
C39 C40 C48 C50 -127.8(5) . . . . ?
C39 C40 C48 C49 108.6(6) . . . . ?
C39 C44 C45 C47 -84.5(6) . . . . ?
C39 C44 C45 C46 152.7(5) . . . . ?
C13 N2 C9 C4 107.7(5) . . . . ?
C13 N2 C9 C8 -72.7(6) . . . . ?
C13 N1 C14 C15 101.8(6) . . . . ?
C13 N1 C14 C19 -80.7(6) . . . . ?
C32 C37 C36 C28 176.9(5) . . . . ?
C32 C37 C36 C35 0.4(8) . . . . ?
C32 C33 C34 C35 -0.1(10) . . . . ?
C43 C42 C41 C40 -0.2(8) . . . . ?
C43 C44 C45 C47 90.4(6) . . . . ?
C43 C44 C45 C46 -32.4(7) . . . . ?
C38 N4 C39 C40 -71.3(6) . . . . ?
C38 N4 C39 C44 110.9(5) . . . . ?
C38 N3 C37 C32 -61.0(6) . . . . ?
C38 N3 C37 C36 120.8(5) . . . . ?
C15 C14 C19 C20 -179.8(5) . . . . ?
C15 C14 C19 C18 -0.9(8) . . . . ?
C15 C16 C17 C18 -0.2(10) . . . . ?
C42 C43 C44 C39 0.5(7) . . . . ?
C42 C43 C44 C45 -174.5(5) . . . . ?
C44 C43 C42 C41 -0.6(8) . . . . ?
C36 C37 C32 C29 178.3(5) . . . . ?
C36 C37 C32 C33 -1.3(7) . . . . ?
C36 C35 C34 C33 -0.9(10) . . . . ?
C29 C32 C33 C34 -178.5(6) . . . . ?
C41 C40 C39 N4 -178.9(4) . . . . ?
C41 C40 C39 C44 -1.1(7) . . . . ?
C41 C40 C48 C50 52.9(7) . . . . ?
C41 C40 C48 C49 -70.7(6) . . . . ?
C4 C5 C6 C7 -0.9(10) . . . . ?
C20 C19 C18 C17 179.7(6) . . . . ?
C14 N1 C13 N2 176.9(4) . . . . ?
C14 C15 C23 C25 -97.6(6) . . . . ?
C14 C15 C23 C24 138.0(6) . . . . ?
C14 C15 C16 C17 0.1(9) . . . . ?
C14 C19 C18 C17 0.8(9) . . . . ?
C8 C7 C6 C5 1.6(10) . . . . ?
C10 C8 C9 N2 -1.5(8) . . . . ?
C10 C8 C9 C4 178.0(5) . . . . ?
C10 C8 C7 C6 -179.6(6) . . . . ?
C9 N2 C13 N1 -179.7(4) . . . . ?
C9 C4 C2 C1 -80.0(6) . . . . ?
C9 C4 C2 C3 157.1(5) . . . . ?
C9 C4 C5 C6 -0.6(9) . . . . ?
C9 C8 C10 C12 -117.5(6) . . . . ?
C9 C8 C10 C11 120.9(5) . . . . ?
C9 C8 C7 C6 -0.8(9) . . . . ?
C23 C15 C14 N1 -5.5(8) . . . . ?
C23 C15 C14 C19 176.9(5) . . . . ?
C23 C15 C16 C17 -176.4(6) . . . . ?
C19 C18 C17 C16 -0.2(10) . . . . ?
C28 C36 C35 C34 -175.8(6) . . . . ?
C33 C32 C29 C31 59.9(6) . . . . ?
C33 C32 C29 C30 -63.1(6) . . . . ?
C48 C40 C39 N4 1.8(7) . . . . ?
C48 C40 C39 C44 179.6(4) . . . . ?
C48 C40 C41 C42 -179.6(5) . . . . ?
C51 O1 C54 C53 -34.0(7) . . . . ?
C51 C52 C53 C54 10.6(9) . . . . ?
C2 C4 C9 N2 -3.4(8) . . . . ?
C2 C4 C9 C8 177.1(5) . . . . ?
C2 C4 C5 C6 -176.3(6) . . . . ?
C7 C8 C10 C12 61.3(7) . . . . ?
C7 C8 C10 C11 -60.3(6) . . . . ?
C7 C8 C9 N2 179.7(5) . . . . ?
C7 C8 C9 C4 -0.8(8) . . . . ?
C58 O2 C55 C56 -16.9(9) . . . . ?
C58 C57 C56 C55 8.3(15) . . . . ?
C5 C4 C9 N2 -179.0(5) . . . . ?
C5 C4 C9 C8 1.4(8) . . . . ?
C5 C4 C2 C1 95.5(7) . . . . ?
C5 C4 C2 C3 -27.3(8) . . . . ?
C22 C20 C19 C14 109.2(6) . . . . ?
C22 C20 C19 C18 -69.7(7) . . . . ?
C16 C15 C14 N1 178.0(5) . . . . ?
C16 C15 C14 C19 0.5(8) . . . . ?
C16 C15 C23 C25 78.9(7) . . . . ?
C16 C15 C23 C24 -45.5(8) . . . . ?
C21 C20 C19 C14 -127.3(6) . . . . ?
C21 C20 C19 C18 53.8(7) . . . . ?
C35 C36 C28 C27 97.1(6) . . . . ?
C35 C36 C28 C26 -26.6(8) . . . . ?
C54 O1 C51 C52 41.8(7) . . . . ?
C55 O2 C58 C57 21.6(9) . . . . ?
C64 C65 C66 O4 19.6(16) . . . . ?
C65 C64 C63 O4 19(2) . . . . ?
C66 O4 C63 C64 -5(2) . . . . ?
C63 O4 C66 C65 -9.9(18) . . . . ?
C63 C64 C65 C66 -23.3(19) . . . . ?
O3 C59 C60 C61 19(3) . . . . ?
O3 C62 C61 C60 48.8(18) . . . . ?
C59 O3 C62 C61 -42.2(19) . . . . ?
C62 O3 C59 C60 12.5(19) . . . . ?
C62 C61 C60 C59 -45(2) . . . . ?
